data_4508473
loop_
_publ_author_name
'Isaeva, Vera I.'
'Belyaeva, Elena V.'
'Fitch, Andrew N.'
'Chernyshev, Vladimir V.'
'Klyamkin, Semen N.'
'Kustov, Leonid M.'

_publ_section_title
;
 Synthesis and Structural Characterization of a Series of Novel
 Zn(II)-based MOFs with Pyridine-2,5-dicarboxylate Linkers
;
_journal_issue 12
_journal_name_full 'Crystal Growth &amp; Design'
_journal_page_first 5305
_journal_paper_doi 10.1021/cg401106z
_journal_volume 13
_journal_year 2013
_chemical_formula_moiety 'C20 H20 N4 O10 Zn2'
_chemical_formula_sum 'C20 H20 N4 O10 Zn2'
_chemical_formula_weight 607.14
_chemical_name_systematic
; 
 ? 
;
_space_group_IT_number 14
_symmetry_cell_setting monoclinic
_symmetry_space_group_name_Hall '-P 2yn'
_symmetry_space_group_name_H-M 'P 1 21/n 1'
_audit_creation_method SHELXL-97
_cell_angle_alpha 90.00
_cell_angle_beta 106.068(13)
_cell_angle_gamma 90.00
_cell_formula_units_Z 4
_cell_length_a 14.6235(12)
_cell_length_b 12.2856(11)
_cell_length_c 14.1355(14)
_cell_measurement_reflns_used 2353
_cell_measurement_temperature 298(2)
_cell_measurement_theta_max 12.995
_cell_measurement_theta_min 0.998
_cell_volume 2440.4(4)
_computing_cell_refinement 'LSPAID (Visser et al., 1986)'
_computing_data_collection 'local program'
_computing_data_reduction 'MRIA (Zlokazov et al., 1992)'
_computing_molecular_graphics 'PLATON (Spek, 2009)'
_computing_publication_material 'SHELXL-97 and MRIA'
_computing_structure_refinement MRIA
_computing_structure_solution MRIA
_diffrn_ambient_temperature 298(2)
_diffrn_detector_type 'scintillation counter'
_diffrn_measurement_device_type 'ESRF powder diffractometer'
_diffrn_radiation_monochromator 'Si 111 double crystal'
_diffrn_radiation_type synchrotron
_diffrn_radiation_wavelength 0.399810(13)
_diffrn_source 'ID31 bending magnet at ESRF'
_diffrn_source_type 'synchrotron radiation'
_exptl_absorpt_coefficient_mu 1.070
_exptl_absorpt_correction_type none
_exptl_crystal_density_diffrn 1.653
_exptl_crystal_density_method 'not measured'
_exptl_crystal_F_000 1232
_pd_block_diffractogram_id I_III_pattern
_pd_char_colour colorless
_pd_char_particle_morphology 'no specific habit'
_pd_instr_location
; 
ID31 beam line, ESRF, Grenoble, France
;
_pd_meas_2theta_range_inc 0.002
_pd_meas_2theta_range_max 26.000
_pd_meas_2theta_range_min 1.000
_pd_meas_number_of_points 12501
_pd_meas_scan_method cont
_pd_prep_pressure 101
_pd_prep_temperature 298(2)
_pd_proc_2theta_range_inc 0.002
_pd_proc_2theta_range_max 26.000
_pd_proc_2theta_range_min 1.000
_pd_proc_ls_background_function 'Chebyshev polynomial up to the 5th order'
_pd_proc_ls_pref_orient_corr none
_pd_proc_ls_profile_function 'split-type pseudo-Voigt (Toraya, 1986)'
_pd_proc_ls_prof_R_factor 0.0694
_pd_proc_ls_prof_wR_expected 0.0637
_pd_proc_ls_prof_wR_factor 0.0895
_pd_proc_wavelength 0.399810(13)
_pd_spec_mounting
; 
Specimen was sealed in a 1.0 mm diameter borosilicate glass capillary
;
_pd_spec_mount_mode transmission
_pd_spec_shape cylinder
_pd_spec_size_axial 15
_pd_spec_size_equat 1.0
_pd_spec_size_thick 1.0
_refine_diff_density_max 0.44
_refine_diff_density_min -0.35
_refine_diff_density_rms 0.25
_refine_ls_extinction_method none
_refine_ls_goodness_of_fit_all 1.4053
_refine_ls_hydrogen_treatment noref
_refine_ls_matrix_type fullcycle
_refine_ls_number_constraints 12
_refine_ls_number_parameters 350
_refine_ls_number_restraints 225
_refine_ls_R_I_factor 0.1157
_refine_ls_shift/su_max 0.004
_refine_ls_shift/su_mean 0.001
_refine_ls_structure_factor_coef Inet
_refine_ls_weighting_scheme sigma
_cod_data_source_file cg401106z_si_002.cif
_cod_data_source_block phasei
_cod_original_sg_symbol_H-M 'P 21/n'
_cod_database_code 4508473

loop_
_symmetry_equiv_pos_as_xyz
'x, y, z'
'-x+1/2, y+1/2, -z+1/2'
'-x, -y, -z'
'x-1/2, -y-1/2, z-1/2'

loop_
_atom_site_label
_atom_site_type_symbol
_atom_site_fract_x
_atom_site_fract_y
_atom_site_fract_z
_atom_site_U_iso_or_equiv
_atom_site_adp_type
_atom_site_occupancy
_atom_site_symmetry_multiplicity
_atom_site_calc_flag
_atom_site_refinement_flags
_atom_site_disorder_assembly
_atom_site_disorder_group
Zn1 Zn 0.34110(13) 0.97750(18) 0.64670(15) 0.0369(12) Uiso 1 1 d . . .
O1 O 0.2465(6) 1.0981(7) 0.6647(6) 0.040(4) Uiso 1 1 d . . .
O2 O 0.1728(6) 1.2496(7) 0.6111(8) 0.044(5) Uiso 1 1 d . . .
O3 O 0.4728(6) 1.2469(7) 0.2909(7) 0.041(5) Uiso 1 1 d . . .
O4 O 0.5387(6) 1.1097(7) 0.3857(6) 0.047(5) Uiso 1 1 d . . .
N1 N 0.3470(7) 1.0967(10) 0.5398(8) 0.047(5) Uiso 1 1 d . . .
C1 C 0.2954(9) 1.1875(13) 0.5422(10) 0.046(7) Uiso 1 1 d . . .
C2 C 0.2964(9) 1.2755(12) 0.4832(11) 0.045(8) Uiso 1 1 d . . .
H2 H 0.2576 1.3354 0.4835 0.054 Uiso 1 1 calc . . .
C3 C 0.3561(10) 1.2733(12) 0.4236(11) 0.045(8) Uiso 1 1 d . . .
H3 H 0.3604 1.3341 0.3859 0.054 Uiso 1 1 calc . . .
C4 C 0.4089(9) 1.1837(13) 0.4189(10) 0.041(7) Uiso 1 1 d . . .
C5 C 0.3985(9) 1.0936(12) 0.4750(10) 0.047(7) Uiso 1 1 d . . .
H5 H 0.4285 1.0289 0.4671 0.056 Uiso 1 1 calc . . .
C6 C 0.4771(9) 1.1820(13) 0.3580(11) 0.048(7) Uiso 1 1 d . . .
C7 C 0.2335(9) 1.1821(12) 0.6103(10) 0.042(7) Uiso 1 1 d . . .
Zn2 Zn 0.42280(13) 0.75590(14) 0.79970(14) 0.0320(13) Uiso 1 1 d . . .
O5 O 0.4079(6) 0.9253(8) 0.7862(6) 0.036(4) Uiso 1 1 d . . .
O6 O 0.4773(5) 1.0865(7) 0.8235(6) 0.036(5) Uiso 1 1 d . . .
O7 O 0.8294(6) 0.7905(9) 1.1757(7) 0.042(4) Uiso 1 1 d . . .
O8 O 0.7491(6) 0.6389(6) 1.1097(6) 0.039(4) Uiso 1 1 d . . .
N2 N 0.5429(7) 0.8143(10) 0.9110(8) 0.044(6) Uiso 1 1 d . . .
C8 C 0.5514(9) 0.9234(12) 0.9121(10) 0.043(7) Uiso 1 1 d . . .
C9 C 0.6208(10) 0.9740(11) 0.9806(11) 0.040(8) Uiso 1 1 d . . .
H9 H 0.6214 1.0497 0.9821 0.048 Uiso 1 1 calc . . .
C10 C 0.6888(9) 0.9204(14) 1.0465(11) 0.048(7) Uiso 1 1 d . . .
H10 H 0.7372 0.9575 1.0916 0.057 Uiso 1 1 calc . . .
C11 C 0.6853(8) 0.8068(15) 1.0458(10) 0.041(8) Uiso 1 1 d . . .
C12 C 0.6117(9) 0.7561(10) 0.9775(10) 0.043(9) Uiso 1 1 d . . .
H12 H 0.6086 0.6805 0.9765 0.051 Uiso 1 1 calc . . .
C13 C 0.7619(10) 0.7438(10) 1.1152(12) 0.040(8) Uiso 1 1 d . . .
C14 C 0.4736(10) 0.9860(12) 0.8359(11) 0.048(8) Uiso 1 1 d . . .
O9 O 0.4791(6) 0.5914(8) 0.8400(7) 0.062(7) Uiso 1 1 d . . .
N3 N 0.4634(7) 0.4139(10) 0.8147(8) 0.062(7) Uiso 1 1 d . . .
C15 C 0.4147(10) 0.3192(14) 0.7591(11) 0.062(7) Uiso 1 1 d . . .
H15A H 0.4476 0.2538 0.7862 0.093 Uiso 1 1 calc . . .
H15B H 0.4144 0.3259 0.6913 0.093 Uiso 1 1 calc . . .
H15C H 0.3504 0.3162 0.7635 0.093 Uiso 1 1 calc . . .
C16 C 0.4341(10) 0.5135(13) 0.7939(11) 0.062(7) Uiso 1 1 d . . .
H16 H 0.3787 0.5263 0.7438 0.075 Uiso 1 1 calc . . .
C17 C 0.5522(8) 0.3934(10) 0.8894(9) 0.062(7) Uiso 1 1 d . . .
H17A H 0.6037 0.4262 0.8699 0.093 Uiso 1 1 calc R . .
H17B H 0.5625 0.3163 0.8968 0.093 Uiso 1 1 calc R . .
H17C H 0.5491 0.4240 0.9509 0.093 Uiso 1 1 calc R . .
O1A O 0.8566(10) 0.7254(11) 0.8322(11) 0.071(11) Uiso 0.70 1 d P A 1
N1A N 0.7818(11) 0.5731(16) 0.7770(13) 0.071(11) Uiso 0.70 1 d P A 1
C1A C 0.7725(16) 0.4691(18) 0.7238(17) 0.071(11) Uiso 0.70 1 d P A 1
H1A1 H 0.7147 0.4336 0.7263 0.107 Uiso 0.70 1 calc P B 1
H1A2 H 0.8259 0.4234 0.7539 0.107 Uiso 0.70 1 calc P C 1
H1A3 H 0.7709 0.4824 0.6564 0.107 Uiso 0.70 1 calc P D 1
C2A C 0.8539(15) 0.6389(17) 0.7856(16) 0.071(11) Uiso 0.70 1 d P A 1
H2A H 0.9024 0.6214 0.7573 0.085 Uiso 0.70 1 calc P E 1
C3A C 0.7051(15) 0.6043(17) 0.8175(15) 0.071(11) Uiso 0.70 1 d P A 1
H3A1 H 0.6580 0.5477 0.8052 0.107 Uiso 0.70 1 calc P F 1
H3A2 H 0.6767 0.6706 0.7869 0.107 Uiso 0.70 1 calc P G 1
H3A3 H 0.7296 0.6154 0.8871 0.107 Uiso 0.70 1 calc P H 1
O1B O 0.452(2) 0.487(3) 0.516(3) 0.08(2) Uiso 0.30 1 d P . 2
N1B N 0.588(3) 0.415(4) 0.607(3) 0.08(2) Uiso 0.30 1 d P I 2
C1B C 0.613(4) 0.352(4) 0.535(4) 0.08(2) Uiso 0.30 1 d P I 2
H1B1 H 0.6712 0.3146 0.5642 0.127 Uiso 0.30 1 calc P J 2
H1B2 H 0.6200 0.3985 0.4832 0.127 Uiso 0.30 1 calc P K 2
H1B3 H 0.5630 0.3002 0.5091 0.127 Uiso 0.30 1 calc P L 2
C2B C 0.514(4) 0.472(4) 0.586(4) 0.08(2) Uiso 0.30 1 d P . 2
H2B H 0.5074 0.5118 0.6395 0.101 Uiso 0.30 1 calc P M 2
C3B C 0.654(3) 0.415(4) 0.708(3) 0.08(2) Uiso 0.30 1 d P I 2
H3B1 H 0.6695 0.4886 0.7296 0.126 Uiso 0.30 1 calc PR I 2
H3B2 H 0.7117 0.3770 0.7082 0.126 Uiso 0.30 1 calc PR I 2
H3B3 H 0.6244 0.3793 0.7521 0.126 Uiso 0.30 1 calc PR I 2

loop_
_atom_type_symbol
_atom_type_description
_atom_type_scat_dispersion_real
_atom_type_scat_dispersion_imag
_atom_type_scat_source
Zn Zn 0.3242 0.9375 'International Tables Vol C Tables 4.2.6.8 and 6.1.1.4'
O O 0.0056 0.0036 'International Tables Vol C Tables 4.2.6.8 and 6.1.1.4'
N N 0.0030 0.0019 'International Tables Vol C Tables 4.2.6.8 and 6.1.1.4'
C C 0.0015 0.0009 'International Tables Vol C Tables 4.2.6.8 and 6.1.1.4'
H H 0.0000 0.0000 'International Tables Vol C Tables 4.2.6.8 and 6.1.1.4'

loop_
_geom_angle_atom_site_label_1
_geom_angle_atom_site_label_2
_geom_angle_atom_site_label_3
_geom_angle
_geom_angle_site_symmetry_1
_geom_angle_site_symmetry_3
O8 Zn1 O5 98.0(4) 4_575 .
O8 Zn1 O1 97.1(4) 4_575 .
O5 Zn1 O1 105.1(4) . .
O8 Zn1 N1 118.7(4) 4_575 .
O5 Zn1 N1 143.1(4) . .
O1 Zn1 N1 75.9(4) . .
O8 Zn1 O4 96.8(4) 4_575 3_676
O5 Zn1 O4 81.5(4) . 3_676
O1 Zn1 O4 163.6(4) . 3_676
N1 Zn1 O4 89.8(4) . 3_676
C7 O1 Zn1 119.7(10) . .
C7 O2 Zn2 129.1(10) . 2_556
C6 O3 Zn2 122.2(9) . 3_676
C6 O4 Zn1 145.6(10) . 3_676
C5 N1 C1 117.7(13) . .
C5 N1 Zn1 127.5(10) . .
C1 N1 Zn1 114.7(10) . .
N1 C1 C2 122.4(14) . .
N1 C1 C7 114.9(13) . .
C2 C1 C7 122.6(14) . .
C1 C2 C3 118.4(14) . .
C1 C2 H2 120.8 . .
C3 C2 H2 120.9 . .
C4 C3 C2 120.9(15) . .
C4 C3 H3 119.5 . .
C2 C3 H3 119.6 . .
C3 C4 C5 117.6(15) . .
C3 C4 C6 121.5(15) . .
C5 C4 C6 120.9(14) . .
N1 C5 C4 122.5(14) . .
N1 C5 H5 118.8 . .
C4 C5 H5 118.7 . .
O3 C6 O4 125.7(14) . .
O3 C6 C4 122.6(13) . .
O4 C6 C4 111.7(13) . .
O2 C7 O1 122.4(15) . .
O2 C7 C1 123.3(14) . .
O1 C7 C1 114.2(13) . .
O7 Zn2 O5 100.1(4) 4_575 .
O7 Zn2 O2 96.2(4) 4_575 2_546
O5 Zn2 O2 91.2(4) . 2_546
O7 Zn2 N2 166.8(5) 4_575 .
O5 Zn2 N2 77.1(4) . .
O2 Zn2 N2 96.7(4) 2_546 .
O7 Zn2 O9 94.7(4) 4_575 .
O5 Zn2 O9 163.6(3) . .
O2 Zn2 O9 94.2(4) 2_546 .
N2 Zn2 O9 86.8(4) . .
O7 Zn2 O3 84.4(4) 4_575 3_676
O5 Zn2 O3 91.9(3) . 3_676
O2 Zn2 O3 176.6(3) 2_546 3_676
N2 Zn2 O3 82.8(4) . 3_676
O9 Zn2 O3 82.5(3) . 3_676
C14 O5 Zn1 115.9(9) . .
C14 O5 Zn2 119.4(8) . .
Zn1 O5 Zn2 114.1(4) . .
C13 O7 Zn2 133.7(9) . 4_676
C13 O8 Zn1 129.7(8) . 4_676
C8 N2 C12 117.6(10) . .
C8 N2 Zn2 113.4(8) . .
C12 N2 Zn2 128.9(9) . .
C9 C8 N2 121.2(12) . .
C9 C8 C14 122.5(13) . .
N2 C8 C14 116.2(11) . .
C10 C9 C8 122.9(14) . .
C10 C9 H9 118.6 . .
C8 C9 H9 118.6 . .
C9 C10 C11 118.0(12) . .
C9 C10 H10 121.0 . .
C11 C10 H10 121.0 . .
C12 C11 C10 118.4(12) . .
C12 C11 C13 121.8(15) . .
C10 C11 C13 119.8(11) . .
N2 C12 C11 121.8(13) . .
N2 C12 H12 119.1 . .
C11 C12 H12 119.1 . .
O7 C13 O8 124.6(12) . .
O7 C13 C11 121.3(12) . .
O8 C13 C11 114.0(12) . .
O6 C14 O5 124.1(12) . .
O6 C14 C8 122.7(11) . .
O5 C14 C8 113.3(12) . .
C16 O9 Zn2 117.9(8) . .
C16 N3 C17 120.0(11) . .
C16 N3 C15 122.8(10) . .
C17 N3 C15 117.0(11) . .
N3 C15 H15A 109.5 . .
N3 C15 H15B 109.5 . .
H15A C15 H15B 109.5 . .
N3 C15 H15C 109.4 . .
H15A C15 H15C 109.4 . .
H15B C15 H15C 109.5 . .
O9 C16 N3 120.8(12) . .
O9 C16 H16 119.6 . .
N3 C16 H16 119.6 . .
N3 C17 H17A 109.5 . .
N3 C17 H17B 109.5 . .
H17A C17 H17B 109.5 . .
N3 C17 H17C 109.5 . .
H17A C17 H17C 109.5 . .
H17B C17 H17C 109.5 . .
C2A N1A C3A 119.6(19) . .
C2A N1A C1A 123(2) . .
C3A N1A C1A 117.5(17) . .
N1A C1A H1A1 109.5 . .
N1A C1A H1A2 109.5 . .
H1A1 C1A H1A2 109.5 . .
N1A C1A H1A3 109.5 . .
H1A1 C1A H1A3 109.5 . .
H1A2 C1A H1A3 109.5 . .
O1A C2A N1A 119(2) . .
O1A C2A H2A 120.6 . .
N1A C2A H2A 120.6 . .
N1A C3A H3A1 109.5 . .
N1A C3A H3A2 109.5 . .
H3A1 C3A H3A2 109.5 . .
N1A C3A H3A3 109.5 . .
H3A1 C3A H3A3 109.4 . .
H3A2 C3A H3A3 109.5 . .
C2B N1B C1B 121(4) . .
C2B N1B C3B 121(4) . .
C1B N1B C3B 118(4) . .
N1B C1B H1B1 109.4 . .
N1B C1B H1B2 109.5 . .
H1B1 C1B H1B2 109.6 . .
N1B C1B H1B3 109.4 . .
H1B1 C1B H1B3 109.4 . .
H1B2 C1B H1B3 109.5 . .
O1B C2B N1B 136(6) . .
O1B C2B H2B 112.2 . .
N1B C2B H2B 112.2 . .
N1B C3B H3B1 109.4 . .
N1B C3B H3B2 109.5 . .
H3B1 C3B H3B2 109.5 . .
N1B C3B H3B3 109.5 . .
H3B1 C3B H3B3 109.5 . .
H3B2 C3B H3B3 109.5 . .

loop_
_geom_bond_atom_site_label_1
_geom_bond_atom_site_label_2
_geom_bond_distance
_geom_bond_site_symmetry_2
Zn1 O8 1.934(8) 4_575
Zn1 O5 2.046(8) .
Zn1 O1 2.090(9) .
Zn1 N1 2.123(12) .
Zn1 O4 2.212(10) 3_676
O1 C7 1.270(17) .
O2 C7 1.217(17) .
O2 Zn2 2.127(12) 2_556
O3 C6 1.228(18) .
O3 Zn2 2.248(11) 3_676
O4 C6 1.248(16) .
O4 Zn1 2.212(10) 3_676
N1 C5 1.34(2) .
N1 C1 1.352(19) .
C1 C2 1.37(2) .
C1 C7 1.49(2) .
C2 C3 1.37(2) .
C2 H2 0.93 .
C3 C4 1.36(2) .
C3 H3 0.93 .
C4 C5 1.39(2) .
C4 C6 1.49(2) .
C5 H5 0.93 .
Zn2 O7 1.984(9) 4_575
Zn2 O5 2.096(10) .
Zn2 O2 2.127(12) 2_546
Zn2 N2 2.132(10) .
Zn2 O9 2.197(9) .
Zn2 O3 2.248(11) 3_676
O5 C14 1.264(16) .
O6 C14 1.250(18) .
O7 C13 1.252(16) .
O7 Zn2 1.984(9) 4_676
O8 C13 1.301(14) .
O8 Zn1 1.934(8) 4_676
N2 C8 1.346(19) .
N2 C12 1.372(16) .
C8 C9 1.346(18) .
C8 C14 1.539(18) .
C9 C10 1.334(19) .
C9 H9 0.93 .
C10 C11 1.40(3) .
C10 H10 0.93 .
C11 C12 1.380(17) .
C11 C13 1.486(19) .
C12 H12 0.93 .
O9 C16 1.239(17) .
N3 C16 1.304(19) .
N3 C17 1.451(14) .
N3 C15 1.473(19) .
C15 H15A 0.96 .
C15 H15B 0.96 .
C15 H15C 0.96 .
C16 H16 0.93 .
C17 H17A 0.96 .
C17 H17B 0.96 .
C17 H17C 0.96 .
O1A C2A 1.25(3) .
N1A C2A 1.31(3) .
N1A C3A 1.44(3) .
N1A C1A 1.47(3) .
C1A H1A1 0.96 .
C1A H1A2 0.96 .
C1A H1A3 0.96 .
C2A H2A 0.93 .
C3A H3A1 0.96 .
C3A H3A2 0.96 .
C3A H3A3 0.96 .
O1B C2B 1.16(6) .
N1B C2B 1.26(7) .
N1B C1B 1.39(7) .
N1B C3B 1.49(5) .
C1B H1B1 0.96 .
C1B H1B2 0.96 .
C1B H1B3 0.96 .
C2B H2B 0.93 .
C3B H3B1 0.96 .
C3B H3B2 0.96 .
C3B H3B3 0.96 .
